data_4350202
loop_
_publ_author_name
'Mochizuki, Katsunori'
'Kawamura, Takashi'
'Chang, Ho-Chol'
'Kitagawa, Susumu'

_publ_section_title
;
 Structural and spectroscopic characterization of a diruthenium
 o-dioxolene complex possessing a singly occupied molecular orbital
 delocalized over the entire molecule, [Ru2(3,6-DTBDiox)4]-.
;
_journal_issue 10
_journal_name_full 'Inorganic chemistry'
_journal_page_first 3990
_journal_page_last 3997
_journal_paper_doi 10.1021/ic052180p
_journal_volume 45
_journal_year 2006
_chemical_absolute_configuration ad
_chemical_formula_sum 'C75 H122 N O9 Ru2'
_chemical_formula_weight 1383.88
_space_group_IT_number 91
_space_group_name_Hall 'P 4w 2c'
_space_group_name_H-M_alt 'P 41 2 2'
_symmetry_cell_setting tetragonal
_symmetry_Int_Tables_number 91
_symmetry_space_group_name_H-M 'P 41 2 2'
_cell_angle_alpha 90
_cell_angle_beta 90
_cell_angle_gamma 90
_cell_formula_units_Z 4
_cell_length_a 13.0100(5)
_cell_length_b 13.0100(5)
_cell_length_c 45.730(2)
_cell_measurement_reflns_used 14964
_cell_measurement_temperature 223.2
_cell_measurement_theta_max 27.5
_cell_measurement_theta_min 3.1
_cell_volume 7740.3(5)
_computing_cell_refinement CRYSTALCLEAR
_computing_data_collection CRYSTALCLEAR
_computing_data_reduction 'teXsan Ver. 1.11'
_computing_publication_material 'teXsan Ver. 1.11'
_computing_structure_refinement 'teXsan Ver. 1.10'
_computing_structure_solution 'DIRDIF94 (PATTY)'
_diffrn_detector_area_resol_mean 14.71
_diffrn_measured_fraction_theta_full 0.9934
_diffrn_measured_fraction_theta_max 0.9934
_diffrn_measurement_device_type 'Rigaku/MSC Mercury CCD'
_diffrn_measurement_method \w
_diffrn_radiation_type 'Mo K\a'
_diffrn_radiation_wavelength 0.7107
_diffrn_reflns_av_R_equivalents 0.024
_diffrn_reflns_limit_h_max 16
_diffrn_reflns_limit_h_min -16
_diffrn_reflns_limit_k_max 16
_diffrn_reflns_limit_k_min -14
_diffrn_reflns_limit_l_max 59
_diffrn_reflns_limit_l_min -56
_diffrn_reflns_number 73853
_diffrn_reflns_theta_full 27.48
_diffrn_reflns_theta_max 27.48
_exptl_absorpt_coefficient_mu 0.441
_exptl_absorpt_correction_T_max 0.917
_exptl_absorpt_correction_T_min 0.900
_exptl_absorpt_correction_type integration
_exptl_absorpt_process_details Coppens_numerical
_exptl_crystal_colour Violet
_exptl_crystal_density_diffrn 1.188
_exptl_crystal_density_method 'not measured'
_exptl_crystal_description Block
_exptl_crystal_size_max 0.360
_exptl_crystal_size_mid 0.340
_exptl_crystal_size_min 0.180
_refine_diff_density_max 0.50
_refine_diff_density_min -0.56
_refine_ls_abs_structure_details 'Flack (1983)'
_refine_ls_abs_structure_Flack 0.00(1)
_refine_ls_extinction_method none
_refine_ls_goodness_of_fit_ref 1.086
_refine_ls_hydrogen_treatment noref
_refine_ls_number_parameters 395
_refine_ls_number_reflns 7579
_refine_ls_R_factor_gt 0.0320
_refine_ls_shift/su_max 0.0018
_refine_ls_structure_factor_coef F
_refine_ls_weighting_details 'w = 1/[\s^2^(Fo) + 0.00063|Fo|^2^]'
_refine_ls_weighting_scheme calc
_refine_ls_wR_factor_ref 0.0434
_reflns_number_gt 7579
_reflns_number_total 5106
_reflns_threshold_expression F^2^>3.0\s(F^2^)
_cod_data_source_file ic052180psi20051223_020710.cif
_cod_data_source_block (n-Bu4N)[Ru2(36DTBDiox)4]_acetone_(2_acetone)
_cod_original_sg_symbol_H-M 'P 41 2 2     '
_cod_original_formula_sum 'C75 H122 N O9 Ru2 '
_cod_database_code 4350202

loop_
_symmetry_equiv_pos_as_xyz
x,y,z
-x,-y,1/2+z
-y,x,1/4+z
y,-x,3/4+z
-x,y,-z
x,-y,1/2-z
-y,-x,1/4-z
y,x,3/4-z

loop_
_atom_site_label
_atom_site_type_symbol
_atom_site_fract_x
_atom_site_fract_y
_atom_site_fract_z
_atom_site_U_iso_or_equiv
_atom_site_adp_type
_atom_site_occupancy
_atom_site_calc_flag
_atom_site_refinement_flags
Ru(1) Ru 0.46361(2) 0.08091(2) 0.243552(4) 0.03179(5) Uani 1.00 d .
O(1) O 0.3289(1) 0.1279(1) 0.25710(4) 0.0370(5) Uani 1.00 d .
O(2) O 0.5085(1) 0.1551(2) 0.27845(4) 0.0375(5) Uani 1.00 d .
O(3) O 0.4199(1) 0.0760(2) 0.20245(4) 0.0381(4) Uani 1.00 d .
O(4) O 0.6000(1) 0.0933(2) 0.22539(4) 0.0409(5) Uani 1.00 d .
O(5) O 0.9929(6) 0.5000 0.2500 0.154(2) Uani 1.00 d S
N(1) N 0.3457(4) 0.5000 0.2500 0.080(1) Uani 1.00 d S
C(1) C 0.3316(2) 0.1738(2) 0.28355(6) 0.0352(6) Uani 1.00 d .
C(2) C 0.2421(2) 0.2012(2) 0.29901(6) 0.0407(7) Uani 1.00 d .
C(3) C 0.2595(3) 0.2562(2) 0.32453(7) 0.0476(8) Uani 1.00 d .
C(4) C 0.3574(3) 0.2825(2) 0.33425(6) 0.0464(8) Uani 1.00 d .
C(5) C 0.4466(2) 0.2506(2) 0.32027(6) 0.0407(7) Uani 1.00 d .
C(6) C 0.4310(2) 0.1936(2) 0.29463(5) 0.0338(6) Uani 1.00 d .
C(7) C 0.1357(2) 0.1645(3) 0.28918(8) 0.0535(8) Uani 1.00 d .
C(8) C 0.1107(3) 0.2055(3) 0.25875(9) 0.063(1) Uani 1.00 d .
C(9) C 0.1353(3) 0.0471(3) 0.28891(8) 0.0582(9) Uani 1.00 d .
C(10) C 0.0515(3) 0.2016(4) 0.3101(1) 0.084(1) Uani 1.00 d .
C(11) C 0.5540(2) 0.2718(2) 0.33206(6) 0.0465(8) Uani 1.00 d .
C(12) C 0.6024(3) 0.1696(3) 0.34159(8) 0.063(1) Uani 1.00 d .
C(13) C 0.6218(3) 0.3212(3) 0.30878(8) 0.0575(10) Uani 1.00 d .
C(14) C 0.5505(3) 0.3443(3) 0.35858(8) 0.067(1) Uani 1.00 d .
C(15) C 0.4979(2) 0.0862(2) 0.18343(6) 0.0386(6) Uani 1.00 d .
C(16) C 0.4818(2) 0.0963(2) 0.15280(6) 0.0434(7) Uani 1.00 d .
C(17) C 0.5715(3) 0.1059(3) 0.13661(6) 0.0520(8) Uani 1.00 d .
C(18) C 0.6691(3) 0.1041(3) 0.14895(7) 0.0585(9) Uani 1.00 d .
C(19) C 0.6859(2) 0.0958(3) 0.17880(7) 0.0518(8) Uani 1.00 d .
C(20) C 0.5969(2) 0.0911(2) 0.19574(6) 0.0409(6) Uani 1.00 d .
C(21) C 0.3750(3) 0.0944(2) 0.13950(6) 0.0472(7) Uani 1.00 d .
C(22) C 0.3058(3) 0.1751(3) 0.15386(7) 0.058(1) Uani 1.00 d .
C(23) C 0.3284(3) -0.0128(3) 0.14368(8) 0.061(1) Uani 1.00 d .
C(24) C 0.3782(3) 0.1168(3) 0.10644(7) 0.0609(10) Uani 1.00 d .
C(25) C 0.7932(3) 0.0910(4) 0.19287(8) 0.072(1) Uani 1.00 d .
C(26) C 0.8096(3) 0.1785(5) 0.21385(10) 0.086(1) Uani 1.00 d .
C(27) C 0.8029(3) -0.0125(4) 0.20900(10) 0.081(1) Uani 1.00 d .
C(28) C 0.8784(3) 0.0958(6) 0.1694(1) 0.113(2) Uani 1.00 d .
C(29) C 0.2787(4) 0.5254(4) 0.2240(1) 0.094(2) Uani 1.00 d .
C(30) C 0.2132(4) 0.4392(5) 0.2134(1) 0.099(2) Uani 1.00 d .
C(31) C 0.1520(5) 0.4650(6) 0.1866(1) 0.119(2) Uani 1.00 d .
C(32) C 0.0852(6) 0.3775(6) 0.1774(1) 0.132(3) Uani 1.00 d .
C(33) C 0.4121(4) 0.4056(4) 0.2437(1) 0.108(2) Uani 1.00 d .
C(34) C 0.4842(7) 0.4264(6) 0.2196(2) 0.180(4) Uani 1.00 d .
C(35) C 0.5243(6) 0.3422(8) 0.2023(3) 0.162(7) Uani 1.00 d .
C(36) C 0.5923(7) 0.3639(5) 0.1776(2) 0.160(3) Uani 1.00 d .
C(37) C 0.9009(7) 0.5000 0.2500 0.101(2) Uani 1.00 d S
C(38) C 0.8478(8) 0.5619(10) 0.2305(2) 0.240(6) Uani 1.00 d .
H(1) H 0.2019 0.2768 0.3359 0.0571 Uiso 1.00 calc .
H(2) H 0.3634 0.3242 0.3512 0.0556 Uiso 1.00 calc .
H(3) H 0.1113 0.2785 0.2591 0.0755 Uiso 1.00 calc .
H(4) H 0.1607 0.1816 0.2452 0.0755 Uiso 1.00 calc .
H(5) H 0.0446 0.1820 0.2530 0.0755 Uiso 1.00 calc .
H(6) H 0.0697 0.0232 0.2828 0.0698 Uiso 1.00 calc .
H(7) H 0.1864 0.0230 0.2757 0.0698 Uiso 1.00 calc .
H(8) H 0.1495 0.0222 0.3080 0.0698 Uiso 1.00 calc .
H(9) H 0.0508 0.2746 0.3105 0.1007 Uiso 1.00 calc .
H(10) H -0.0133 0.1770 0.3037 0.1007 Uiso 1.00 calc .
H(11) H 0.0650 0.1762 0.3292 0.1007 Uiso 1.00 calc .
H(12) H 0.5606 0.1384 0.3561 0.0754 Uiso 1.00 calc .
H(13) H 0.6077 0.1251 0.3252 0.0754 Uiso 1.00 calc .
H(14) H 0.6690 0.1820 0.3494 0.0754 Uiso 1.00 calc .
H(15) H 0.6889 0.3315 0.3164 0.0690 Uiso 1.00 calc .
H(16) H 0.6254 0.2774 0.2922 0.0690 Uiso 1.00 calc .
H(17) H 0.5933 0.3856 0.3032 0.0690 Uiso 1.00 calc .
H(18) H 0.6181 0.3540 0.3659 0.0799 Uiso 1.00 calc .
H(19) H 0.5227 0.4087 0.3528 0.0799 Uiso 1.00 calc .
H(20) H 0.5086 0.3150 0.3734 0.0799 Uiso 1.00 calc .
H(21) H 0.5659 0.1142 0.1160 0.0624 Uiso 1.00 calc .
H(22) H 0.7270 0.1087 0.1364 0.0702 Uiso 1.00 calc .
H(23) H 0.3335 0.2417 0.1505 0.0700 Uiso 1.00 calc .
H(24) H 0.2388 0.1711 0.1457 0.0700 Uiso 1.00 calc .
H(25) H 0.3023 0.1627 0.1743 0.0700 Uiso 1.00 calc .
H(26) H 0.2615 -0.0145 0.1354 0.0729 Uiso 1.00 calc .
H(27) H 0.3706 -0.0624 0.1342 0.0729 Uiso 1.00 calc .
H(28) H 0.3244 -0.0281 0.1640 0.0729 Uiso 1.00 calc .
H(29) H 0.4060 0.1834 0.1033 0.0731 Uiso 1.00 calc .
H(30) H 0.4202 0.0671 0.0970 0.0731 Uiso 1.00 calc .
H(31) H 0.3106 0.1137 0.0987 0.0731 Uiso 1.00 calc .
H(32) H 0.8763 0.1735 0.2222 0.1033 Uiso 1.00 calc .
H(33) H 0.8033 0.2419 0.2037 0.1033 Uiso 1.00 calc .
H(34) H 0.7595 0.1753 0.2289 0.1033 Uiso 1.00 calc .
H(35) H 0.7519 -0.0165 0.2238 0.0975 Uiso 1.00 calc .
H(36) H 0.7936 -0.0672 0.1955 0.0975 Uiso 1.00 calc .
H(37) H 0.8691 -0.0175 0.2176 0.0975 Uiso 1.00 calc .
H(38) H 0.9438 0.0934 0.1786 0.1357 Uiso 1.00 calc .
H(39) H 0.8716 0.0389 0.1565 0.1357 Uiso 1.00 calc .
H(40) H 0.8723 0.1579 0.1587 0.1357 Uiso 1.00 calc .
H(41) H 0.2349 0.5808 0.2293 0.1128 Uiso 1.00 calc .
H(42) H 0.3222 0.5462 0.2084 0.1128 Uiso 1.00 calc .
H(43) H 0.2564 0.3823 0.2091 0.1186 Uiso 1.00 calc .
H(44) H 0.1668 0.4208 0.2286 0.1186 Uiso 1.00 calc .
H(45) H 0.1100 0.5230 0.1906 0.1427 Uiso 1.00 calc .
H(46) H 0.1980 0.4810 0.1711 0.1427 Uiso 1.00 calc .
H(47) H 0.0380 0.3619 0.1926 0.1579 Uiso 1.00 calc .
H(48) H 0.0483 0.3960 0.1602 0.1579 Uiso 1.00 calc .
H(49) H 0.1266 0.3190 0.1735 0.1579 Uiso 1.00 calc .
H(50) H 0.4505 0.3901 0.2608 0.1295 Uiso 1.00 calc .
H(51) H 0.3678 0.3496 0.2393 0.1295 Uiso 1.00 calc .
H(52) H 0.4501 0.4708 0.2058 0.2158 Uiso 1.00 calc .
H(53) H 0.5418 0.4612 0.2282 0.2158 Uiso 1.00 calc .
H(54) H 0.5608 0.2986 0.2150 0.3140 Uiso 1.00 calc .
H(55) H 0.4671 0.3063 0.1955 0.3140 Uiso 1.00 calc .
H(56) H 0.6228 0.2999 0.1726 0.1914 Uiso 1.00 calc .
H(57) H 0.5538 0.3889 0.1615 0.1914 Uiso 1.00 calc .
H(58) H 0.6446 0.4119 0.1825 0.1914 Uiso 1.00 calc .
H(59) H 0.8637 0.6320 0.2342 0.2878 Uiso 1.00 calc .
H(60) H 0.8671 0.5449 0.2111 0.2878 Uiso 1.00 calc .
H(61) H 0.7760 0.5514 0.2329 0.2878 Uiso 1.00 calc .

loop_
_atom_site_aniso_label
_atom_site_aniso_U_11
_atom_site_aniso_U_22
_atom_site_aniso_U_33
_atom_site_aniso_U_12
_atom_site_aniso_U_13
_atom_site_aniso_U_23
Ru(1) 0.03054(10) 0.0419(1) 0.02291(9) -0.00143(9) -0.00103(8) -0.00040(9)
O(1) 0.0322(9) 0.047(1) 0.0314(8) 0.0033(7) -0.0017(8) -0.0035(8)
O(2) 0.0345(9) 0.051(1) 0.0275(9) -0.0048(8) -0.0049(7) -0.0048(8)
O(3) 0.0382(9) 0.0486(10) 0.0276(8) 0.0013(9) -0.0006(7) 0.0027(7)
O(4) 0.0385(10) 0.057(1) 0.0275(8) -0.0070(9) 0.0050(7) 0.0029(8)
O(5) 0.18(6) 0.154(2) 0.1544(2) 0.0060 0.0021(8) 0.0027(8)
N(1) 0.07(4) 0.0802(2) 0.0802(2) 0.0048 0.0023(9) 0.0019(8)
C(1) 0.041(1) 0.033(1) 0.032(1) 0.000(1) 0.0007(10) -0.0030(10)
C(2) 0.040(1) 0.041(1) 0.041(1) 0.000(1) 0.005(1) -0.006(1)
C(3) 0.053(2) 0.049(2) 0.041(1) 0.003(1) 0.009(1) -0.009(1)
C(4) 0.061(2) 0.045(2) 0.034(1) -0.002(1) 0.002(1) -0.009(1)
C(5) 0.052(2) 0.035(1) 0.035(1) -0.005(1) -0.006(1) 0.001(1)
C(6) 0.041(1) 0.034(1) 0.027(1) -0.002(1) 0.0013(10) 0.0001(9)
C(7) 0.037(1) 0.060(2) 0.064(2) 0.000(1) 0.006(1) -0.021(2)
C(8) 0.042(2) 0.071(2) 0.075(2) 0.009(1) -0.015(2) -0.013(2)
C(9) 0.050(2) 0.063(2) 0.061(2) -0.011(2) 0.010(2) -0.011(2)
C(10) 0.040(2) 0.102(3) 0.110(3) -0.006(2) 0.027(2) -0.047(3)
C(11) 0.053(2) 0.050(2) 0.036(1) -0.007(1) -0.012(1) -0.007(1)
C(12) 0.070(2) 0.058(2) 0.060(2) 0.000(2) -0.028(2) 0.002(2)
C(13) 0.052(2) 0.064(2) 0.056(2) -0.022(2) -0.010(1) -0.003(2)
C(14) 0.075(3) 0.071(2) 0.054(2) -0.010(2) -0.014(2) -0.021(2)
C(15) 0.046(1) 0.041(1) 0.029(1) 0.001(1) 0.0028(9) 0.001(1)
C(16) 0.060(2) 0.040(1) 0.030(1) 0.003(1) 0.000(1) 0.006(1)
C(17) 0.069(2) 0.058(2) 0.029(1) 0.004(1) 0.007(1) 0.007(1)
C(18) 0.064(2) 0.075(2) 0.037(1) 0.003(2) 0.020(1) 0.012(2)
C(19) 0.046(1) 0.071(2) 0.039(1) -0.001(2) 0.010(1) 0.008(2)
C(20) 0.043(1) 0.052(2) 0.0277(9) 0.001(1) 0.0016(10) 0.006(1)
C(21) 0.065(2) 0.047(2) 0.030(1) 0.005(1) -0.010(1) 0.005(1)
C(22) 0.070(2) 0.065(2) 0.040(2) 0.019(2) -0.011(2) 0.003(1)
C(23) 0.078(2) 0.057(2) 0.047(2) -0.009(2) -0.018(2) 0.008(1)
C(24) 0.088(3) 0.062(2) 0.032(1) 0.008(2) -0.015(2) 0.005(1)
C(25) 0.039(2) 0.121(3) 0.056(2) 0.005(2) 0.012(1) 0.021(2)
C(26) 0.050(2) 0.135(4) 0.073(3) -0.031(2) -0.005(2) 0.007(2)
C(27) 0.053(2) 0.123(4) 0.068(3) 0.030(2) 0.009(2) 0.027(2)
C(28) 0.051(2) 0.215(7) 0.073(3) 0.012(3) 0.028(2) 0.038(4)
C(29) 0.097(3) 0.117(4) 0.068(3) 0.015(2) 0.015(2) 0.049(3)
C(30) 0.082(3) 0.138(4) 0.076(3) 0.019(3) 0.003(2) 0.030(3)
C(31) 0.126(5) 0.175(6) 0.055(2) 0.034(4) 0.003(3) 0.021(3)
C(32) 0.129(5) 0.180(6) 0.085(4) 0.053(4) -0.025(4) -0.021(4)
C(33) 0.099(3) 0.067(3) 0.158(5) -0.005(3) -0.036(3) 0.027(3)
C(34) 0.154(7) 0.127(5) 0.26(1) -0.024(5) 0.117(7) -0.001(6)
C(35) 0.14(2) 0.166(9) 0.28(1) -0.034(9) 0.08(1) -0.014(9)
C(36) 0.161(7) 0.075(4) 0.242(9) 0.032(4) -0.001(5) -0.044(5)
C(37) 0.14(2) 0.169(8) 0.141(5) 0.028(5) 0.016(5) 0.103(7)
C(38) 0.180(9) 0.24(2) 0.201(9) 0.061(9) 0.010(8) 0.162(10)

loop_
_atom_type_symbol
_atom_type_description
_atom_type_scat_dispersion_real
_atom_type_scat_dispersion_imag
_atom_type_scat_source
C C 0.003 0.002
;International Tables for Crystallography
(1992, Vol. C, Tables 4.2.6.8 and 6.1.1.1)
;
H H 0.000 0.000
;International Tables for Crystallography
(1992, Vol. C, Table 6.1.1.2)
;
N N 0.006 0.003
;International Tables for Crystallography
(1992, Vol. C, Tables 4.2.6.8 and 6.1.1.1)
;
O O 0.011 0.006
;International Tables for Crystallography
(1992, Vol. C, Tables 4.2.6.8 and 6.1.1.1)
;
Ru Ru -1.259 0.836
;International Tables for Crystallography
(1992, Vol. C, Tables 4.2.6.8 and 6.1.1.1)
;

loop_
_geom_angle_atom_site_label_1
_geom_angle_atom_site_label_2
_geom_angle_atom_site_label_3
_geom_angle
_geom_angle_site_symmetry_1
_geom_angle_site_symmetry_3
_geom_angle_publ_flag
Ru(1) Ru(1) O(1) 102.43(6) 6_555 . yes
Ru(1) Ru(1) O(2) 104.79(6) 6_555 . yes
Ru(1) Ru(1) O(3) 103.10(6) 6_555 . yes
Ru(1) Ru(1) O(4) 101.14(6) 6_555 . yes
O(1) Ru(1) O(2) 81.66(8) . . yes
O(1) Ru(1) O(3) 93.09(8) . . yes
O(1) Ru(1) O(4) 156.43(9) . . yes
O(2) Ru(1) O(3) 152.10(8) . . yes
O(2) Ru(1) O(4) 91.99(8) . . yes
O(3) Ru(1) O(4) 81.93(8) . . yes
Ru(1) O(1) C(1) 113.5(2) . . yes
Ru(1) O(2) C(6) 114.1(2) . . yes
Ru(1) O(3) C(15) 113.4(2) . . yes
Ru(1) O(4) C(20) 113.2(2) . . yes
C(29) N(1) C(29) 109.6(5) . 6_565 yes
C(29) N(1) C(33) 110.7(3) . . yes
C(29) N(1) C(33) 107.3(3) . 6_565 yes
C(29) N(1) C(33) 107.3(3) 6_565 . yes
C(29) N(1) C(33) 110.7(3) 6_565 6_565 yes
C(33) N(1) C(33) 111.2(5) . 6_565 yes
O(1) C(1) C(2) 122.7(3) . . yes
O(1) C(1) C(6) 115.2(2) . . yes
C(2) C(1) C(6) 122.1(2) . . yes
C(1) C(2) C(3) 114.7(3) . . yes
C(1) C(2) C(7) 121.4(3) . . yes
C(3) C(2) C(7) 123.7(3) . . yes
C(2) C(3) C(4) 123.0(3) . . yes
C(3) C(4) C(5) 123.0(3) . . yes
C(4) C(5) C(6) 114.9(3) . . yes
C(4) C(5) C(11) 123.4(3) . . yes
C(6) C(5) C(11) 121.7(3) . . yes
O(2) C(6) C(1) 114.9(2) . . yes
O(2) C(6) C(5) 123.2(3) . . yes
C(1) C(6) C(5) 121.9(3) . . yes
C(2) C(7) C(8) 110.6(3) . . yes
C(2) C(7) C(9) 108.5(3) . . yes
C(2) C(7) C(10) 111.3(3) . . yes
C(8) C(7) C(9) 110.0(3) . . yes
C(8) C(7) C(10) 107.9(3) . . yes
C(9) C(7) C(10) 108.5(3) . . yes
C(5) C(11) C(12) 108.7(3) . . yes
C(5) C(11) C(13) 111.1(3) . . yes
C(5) C(11) C(14) 111.3(3) . . yes
C(12) C(11) C(13) 109.0(3) . . yes
C(12) C(11) C(14) 108.7(3) . . yes
C(13) C(11) C(14) 108.0(3) . . yes
O(3) C(15) C(16) 122.4(3) . . yes
O(3) C(15) C(20) 115.9(2) . . yes
C(16) C(15) C(20) 121.6(3) . . yes
C(15) C(16) C(17) 114.2(3) . . yes
C(15) C(16) C(21) 121.9(3) . . yes
C(17) C(16) C(21) 123.9(3) . . yes
C(16) C(17) C(18) 123.4(3) . . yes
C(17) C(18) C(19) 123.0(3) . . yes
C(18) C(19) C(20) 114.8(3) . . yes
C(18) C(19) C(25) 123.9(3) . . yes
C(20) C(19) C(25) 121.3(3) . . yes
O(4) C(20) C(15) 115.3(2) . . yes
O(4) C(20) C(19) 122.0(3) . . yes
C(15) C(20) C(19) 122.7(3) . . yes
C(16) C(21) C(22) 110.8(3) . . yes
C(16) C(21) C(23) 109.0(3) . . yes
C(16) C(21) C(24) 111.4(3) . . yes
C(22) C(21) C(23) 109.8(3) . . yes
C(22) C(21) C(24) 107.9(3) . . yes
C(23) C(21) C(24) 107.8(3) . . yes
C(19) C(25) C(26) 111.4(4) . . yes
C(19) C(25) C(27) 108.0(4) . . yes
C(19) C(25) C(28) 111.1(3) . . yes
C(26) C(25) C(27) 110.1(4) . . yes
C(26) C(25) C(28) 108.2(4) . . yes
C(27) C(25) C(28) 108.0(4) . . yes
N(1) C(29) C(30) 114.8(4) . . yes
C(29) C(30) C(31) 113.6(6) . . yes
C(30) C(31) C(32) 111.6(6) . . yes
N(1) C(33) C(34) 110.7(5) . . yes
C(33) C(34) C(35) 120.0(7) . . yes
C(34) C(35) C(36) 119.6(8) . . yes
O(5) C(37) C(38) 119.9(6) . . yes
O(5) C(37) C(38) 119.9(6) . 6_565 yes
C(38) C(37) C(38) 120(1) . 6_565 yes

loop_
_geom_bond_atom_site_label_1
_geom_bond_atom_site_label_2
_geom_bond_distance
_geom_bond_site_symmetry_2
_geom_bond_publ_flag
Ru(1) Ru(1) 2.1864(4) 6_555 yes
Ru(1) O(1) 1.957(2) . yes
Ru(1) O(2) 1.954(2) . yes
Ru(1) O(3) 1.965(2) . yes
Ru(1) O(4) 1.966(2) . yes
O(1) C(1) 1.349(3) . yes
O(2) C(6) 1.347(3) . yes
O(3) C(15) 1.343(3) . yes
O(4) C(20) 1.357(3) . yes
O(5) C(37) 1.20(1) . yes
N(1) C(29) 1.512(6) . yes
N(1) C(29) 1.512(6) 6_565 yes
N(1) C(33) 1.529(6) . yes
N(1) C(33) 1.529(6) 6_565 yes
C(1) C(2) 1.408(4) . yes
C(1) C(6) 1.412(4) . yes
C(2) C(3) 1.387(4) . yes
C(2) C(7) 1.532(4) . yes
C(3) C(4) 1.392(5) . yes
C(4) C(5) 1.389(5) . yes
C(5) C(6) 1.403(4) . yes
C(5) C(11) 1.522(4) . yes
C(7) C(8) 1.526(6) . yes
C(7) C(9) 1.527(5) . yes
C(7) C(10) 1.533(5) . yes
C(11) C(12) 1.535(5) . yes
C(11) C(13) 1.525(5) . yes
C(11) C(14) 1.537(4) . yes
C(15) C(16) 1.422(4) . yes
C(15) C(20) 1.407(4) . yes
C(16) C(17) 1.387(5) . yes
C(16) C(21) 1.518(5) . yes
C(17) C(18) 1.390(5) . yes
C(18) C(19) 1.387(4) . yes
C(19) C(20) 1.394(4) . yes
C(19) C(25) 1.539(5) . yes
C(21) C(22) 1.531(5) . yes
C(21) C(23) 1.533(5) . yes
C(21) C(24) 1.541(4) . yes
C(25) C(26) 1.503(7) . yes
C(25) C(27) 1.540(7) . yes
C(25) C(28) 1.543(5) . yes
C(29) C(30) 1.489(9) . yes
C(30) C(31) 1.502(7) . yes
C(31) C(32) 1.49(1) . yes
C(33) C(34) 1.472(10) . yes
C(34) C(35) 1.449(10) . yes
C(35) C(36) 1.462(10) . yes
C(37) C(38) 1.386(9) . yes
C(37) C(38) 1.386(9) 6_565 yes
